data_7009433
loop_
_publ_author_name
'Le Grognec, Erwan'
'Poli, Rinaldo'
'Richard, Philippe'

_publ_section_title
;
 Synthesis, characterisation, and molecular and electronic structure of
 CpMoCl2(R1C&#xE007;CR2) (R1, R2&#x2005;=&#x2005;Ph, Et, Me): a new
 class of half-sandwich 17-electron molybdenum(III) organometallics
;
_journal_issue 9
_journal_name_full 'Journal of the Chemical Society, Dalton Transactions'
_journal_page_first 1499
_journal_paper_doi 10.1039/b000948m
_journal_year 2000
_chemical_formula_sum 'C19 H15 Cl2 Mo'
_chemical_formula_weight 410.15
_chemical_name_systematic
; 
 ? 
;
_space_group_IT_number 33
_symmetry_cell_setting orthorhombic
_symmetry_space_group_name_Hall 'P 2c -2n'
_symmetry_space_group_name_H-M 'P n a 21'
_atom_sites_solution_hydrogens geom
_atom_sites_solution_primary patterson
_atom_sites_solution_secondary difmap
_audit_creation_method SHELXL
_cell_angle_alpha 90.00
_cell_angle_beta 90.00
_cell_angle_gamma 90.00
_cell_formula_units_Z 4
_cell_length_a 18.958(6)
_cell_length_b 12.485(1)
_cell_length_c 7.187(1)
_cell_measurement_reflns_used 25
_cell_measurement_temperature 293(2)
_cell_measurement_theta_max 18.32
_cell_measurement_theta_min 9.24
_cell_volume 1701.1(6)
_computing_cell_refinement 'SET4 (de Boer & Duisenberg, 1984)'
_computing_data_collection 'CAD4 EXPRESS'
_computing_data_reduction 'XCAD4 (Harms, 1996)'
_computing_molecular_graphics ORTEP3
_computing_structure_refinement 'SHELXL97 (Sheldrick, 1997)'
_computing_structure_solution 'SHELXS97 (Sheldrick, 1997)'
_diffrn_ambient_temperature 293(2)
_diffrn_measurement_device 'Enraf Nonius CAD4'
_diffrn_measurement_method omega-scans
_diffrn_radiation_monochromator graphite
_diffrn_radiation_source 'fine-focus sealed tube'
_diffrn_radiation_type MoK\a
_diffrn_radiation_wavelength 0.71073
_diffrn_reflns_av_R_equivalents 0.0000
_diffrn_reflns_av_sigmaI/netI 0.0160
_diffrn_reflns_limit_h_max 0
_diffrn_reflns_limit_h_min -23
_diffrn_reflns_limit_k_max 15
_diffrn_reflns_limit_k_min 0
_diffrn_reflns_limit_l_max 0
_diffrn_reflns_limit_l_min -8
_diffrn_reflns_number 1860
_diffrn_reflns_theta_max 26.30
_diffrn_reflns_theta_min 2.70
_diffrn_standards_decay_% 3
_diffrn_standards_interval_time 7200
_diffrn_standards_number 3
_exptl_absorpt_coefficient_mu 1.078
_exptl_absorpt_correction_T_max 0.98
_exptl_absorpt_correction_T_min 0.91
_exptl_absorpt_correction_type psi-scan
_exptl_crystal_colour red
_exptl_crystal_density_diffrn 1.601
_exptl_crystal_density_method none
_exptl_crystal_description prism
_exptl_crystal_F_000 820
_exptl_crystal_size_max 0.48
_exptl_crystal_size_mid 0.36
_exptl_crystal_size_min 0.24
_refine_diff_density_max 0.256
_refine_diff_density_min -0.217
_refine_diff_density_rms 0.056
_refine_ls_abs_structure_details 'Flack H D (1983), Acta Cryst. A39, 876-881'
_refine_ls_abs_structure_Flack 0.00(5)
_refine_ls_extinction_method none
_refine_ls_goodness_of_fit_all 1.072
_refine_ls_goodness_of_fit_ref 1.075
_refine_ls_hydrogen_treatment riding
_refine_ls_matrix_type full
_refine_ls_number_parameters 199
_refine_ls_number_reflns 1860
_refine_ls_number_restraints 1
_refine_ls_restrained_S_all 1.072
_refine_ls_restrained_S_obs 1.074
_refine_ls_R_factor_all 0.0231
_refine_ls_R_factor_gt 0.0198
_refine_ls_shift/esd_mean 0.000
_refine_ls_shift/su_max -0.002
_refine_ls_structure_factor_coef Fsqd
_refine_ls_weighting_details 'w=1/[\s^2^(Fo^2^)+(0.0326P)^2^+0.2117P] where P=(Fo^2^+2Fc^2^)/3'
_refine_ls_weighting_scheme calc
_refine_ls_wR_factor_all 0.0526
_refine_ls_wR_factor_ref 0.0512
_reflns_number_gt 1764
_reflns_number_total 1860
_reflns_threshold_expression >2sigma(I)
_cod_data_source_file b000948m.txt
_cod_data_source_block poli17ap
_cod_depositor_comments
;
The following automatic conversions were performed:

'_refine_ls_weighting_scheme' value 'calc
w=1/[\s^2^(Fo^2^)+(0.0326P)^2^+0.2117P] where P=(Fo^2^+2Fc^2^)/3' was
changed to 'calc'. New tag '_refine_ls_weighting_details' was
created. The value of the new tag was set to
'w=1/[\s^2^(Fo^2^)+(0.0326P)^2^+0.2117P] where P=(Fo^2^+2Fc^2^)/3'.

Automatic conversion script
Id: cif_fix_values 3143 2015-03-26 13:38:13Z robertas 
;
_cod_original_sg_symbol_H-M Pna21
_cod_database_code 7009433

loop_
_symmetry_equiv_pos_as_xyz
'x, y, z'
'-x, -y, z+1/2'
'x+1/2, -y+1/2, z'
'-x+1/2, y+1/2, z+1/2'

loop_
_atom_site_aniso_label
_atom_site_aniso_U_11
_atom_site_aniso_U_22
_atom_site_aniso_U_33
_atom_site_aniso_U_23
_atom_site_aniso_U_13
_atom_site_aniso_U_12
Mo1 0.03681(13) 0.03399(12) 0.03566(13) -0.00121(13) 0.00262(14) -0.00175(7)
Cl1 0.0692(5) 0.0435(4) 0.0596(6) 0.0137(4) 0.0072(5) -0.0031(4)
Cl2 0.0693(5) 0.0505(4) 0.0430(4) -0.0093(4) 0.0064(4) 0.0105(4)
C1 0.075(2) 0.050(2) 0.086(3) -0.006(2) -0.034(3) -0.013(2)
C2 0.057(2) 0.133(4) 0.045(2) -0.031(3) -0.011(2) 0.003(3)
C3 0.074(2) 0.074(3) 0.052(3) 0.010(2) -0.019(2) -0.011(2)
C4 0.063(2) 0.062(2) 0.068(3) 0.000(2) -0.019(2) 0.013(2)
C5 0.041(2) 0.083(3) 0.067(2) 0.003(2) -0.003(2) -0.010(2)
C6 0.0393(14) 0.0389(14) 0.0371(15) -0.0025(12) 0.0007(13) -0.0003(11)
C7 0.0414(15) 0.0375(13) 0.043(2) -0.0051(13) 0.0059(13) -0.0039(12)
C8 0.049(2) 0.0377(14) 0.045(2) -0.0017(14) 0.0101(14) 0.0025(13)
C9 0.065(2) 0.040(2) 0.074(3) -0.009(2) 0.003(2) 0.0004(15)
C10 0.094(3) 0.043(2) 0.082(3) -0.015(2) 0.008(3) 0.013(2)
C11 0.086(3) 0.066(2) 0.061(3) 0.005(2) 0.020(2) 0.032(2)
C12 0.056(2) 0.078(2) 0.060(2) 0.017(2) 0.018(2) 0.020(2)
C13 0.050(2) 0.053(2) 0.049(2) 0.005(2) 0.011(2) 0.0024(15)
C14 0.0429(14) 0.0397(13) 0.0380(14) 0.0008(13) -0.0027(13) -0.0062(12)
C15 0.051(2) 0.0411(15) 0.053(2) 0.0027(14) 0.003(2) -0.0001(12)
C16 0.073(2) 0.0378(15) 0.071(3) -0.001(2) 0.001(2) 0.001(2)
C17 0.067(2) 0.043(2) 0.074(3) 0.010(2) -0.005(2) -0.014(2)
C18 0.045(2) 0.060(2) 0.068(2) 0.010(2) 0.004(2) -0.0128(13)
C19 0.046(2) 0.044(2) 0.052(2) 0.0030(15) 0.0040(14) -0.0020(13)

loop_
_atom_site_label
_atom_site_type_symbol
_atom_site_fract_x
_atom_site_fract_y
_atom_site_fract_z
_atom_site_U_iso_or_equiv
_atom_site_thermal_displace_type
_atom_site_occupancy
_atom_site_calc_flag
_atom_site_refinement_flags
_atom_site_disorder_group
Mo1 Mo 0.781947(10) 0.58261(2) 0.73650(5) 0.03549(8) Uani 1 d . .
Cl1 Cl 0.79460(5) 0.43956(7) 0.9518(2) 0.0574(2) Uani 1 d . .
Cl2 Cl 0.76732(5) 0.70208(7) 0.98987(14) 0.0543(2) Uani 1 d . .
C1 C 0.6997(2) 0.4850(3) 0.5672(7) 0.0705(12) Uani 1 d . .
H1 H 0.6960(2) 0.4114(3) 0.5836(7) 0.092 Uiso 1 calc R .
C2 C 0.7442(2) 0.5384(4) 0.4381(6) 0.0782(13) Uani 1 d . .
H2 H 0.7752(2) 0.5063(4) 0.3548(6) 0.102 Uiso 1 calc R .
C3 C 0.7324(2) 0.6502(4) 0.4600(6) 0.0664(11) Uani 1 d . .
H3 H 0.7542(2) 0.7045(4) 0.3928(6) 0.086 Uiso 1 calc R .
C4 C 0.6836(2) 0.6637(3) 0.5963(6) 0.0644(10) Uani 1 d . .
H4 H 0.6667(2) 0.7295(3) 0.6373(6) 0.084 Uiso 1 calc R .
C5 C 0.6624(2) 0.5641(3) 0.6659(7) 0.0635(10) Uani 1 d . .
H5 H 0.6297(2) 0.5524(3) 0.7601(7) 0.083 Uiso 1 calc R .
C6 C 0.87175(15) 0.6543(2) 0.6443(4) 0.0385(6) Uani 1 d . .
C7 C 0.8801(2) 0.5508(2) 0.6415(5) 0.0407(6) Uani 1 d . .
C8 C 0.9292(2) 0.4631(2) 0.6092(5) 0.0439(7) Uani 1 d . .
C9 C 0.9030(2) 0.3619(2) 0.5616(6) 0.0600(9) Uani 1 d . .
H9 H 0.8547(2) 0.3500(2) 0.5540(6) 0.078 Uiso 1 calc R .
C10 C 0.9504(2) 0.2795(3) 0.5258(7) 0.0730(12) Uani 1 d . .
H10 H 0.9333(2) 0.2127(3) 0.4902(7) 0.095 Uiso 1 calc R .
C11 C 1.0214(2) 0.2947(3) 0.5420(7) 0.0710(12) Uani 1 d . .
H11 H 1.0523(2) 0.2387(3) 0.5172(7) 0.092 Uiso 1 calc R .
C12 C 1.0472(2) 0.3930(3) 0.5949(6) 0.0645(10) Uani 1 d . .
H12 H 1.0955(2) 0.4025(3) 0.6103(6) 0.084 Uiso 1 calc R .
C13 C 1.0017(2) 0.4780(3) 0.6254(5) 0.0503(8) Uani 1 d . .
H13 H 1.0196(2) 0.5450(3) 0.6567(5) 0.065 Uiso 1 calc R .
C14 C 0.90438(15) 0.7569(2) 0.6035(5) 0.0402(6) Uani 1 d . .
C15 C 0.8715(2) 0.8519(2) 0.6547(5) 0.0483(7) Uani 1 d . .
H15 H 0.8275(2) 0.8499(2) 0.7118(5) 0.063 Uiso 1 calc R .
C16 C 0.9036(2) 0.9496(3) 0.6215(6) 0.0606(10) Uani 1 d . .
H16 H 0.8815(2) 1.0126(3) 0.6585(6) 0.079 Uiso 1 calc R .
C17 C 0.9680(2) 0.9538(3) 0.5340(7) 0.0613(9) Uani 1 d . .
H17 H 0.9896(2) 1.0195(3) 0.5121(7) 0.080 Uiso 1 calc R .
C18 C 1.0006(2) 0.8605(3) 0.4790(6) 0.0575(9) Uani 1 d . .
H18 H 1.0438(2) 0.8637(3) 0.4179(6) 0.075 Uiso 1 calc R .
C19 C 0.96979(15) 0.7617(2) 0.5135(6) 0.0474(7) Uani 1 d . .
H19 H 0.99245(15) 0.6991(2) 0.4771(6) 0.062 Uiso 1 calc R .

loop_
_atom_type_symbol
_atom_type_description
_atom_type_scat_dispersion_real
_atom_type_scat_dispersion_imag
_atom_type_scat_source
C C 0.0033 0.0016 'International Tables Vol C Tables 4.2.6.8 and 6.1.1.4'
Mo Mo -1.6832 0.6857 'International Tables Vol C Tables 4.2.6.8 and 6.1.1.4'
Cl Cl 0.1484 0.1585 'International Tables Vol C Tables 4.2.6.8 and 6.1.1.4'
H H 0.0000 0.0000 'International Tables Vol C Tables 4.2.6.8 and 6.1.1.4'

loop_
_geom_angle_atom_site_label_1
_geom_angle_atom_site_label_2
_geom_angle_atom_site_label_3
_geom_angle
_geom_angle_site_symmetry_1
_geom_angle_site_symmetry_3
_geom_angle_publ_flag
C7 Mo1 C6 37.47(11) . . ?
C7 Mo1 C1 109.7(2) . . ?
C6 Mo1 C1 128.5(2) . . ?
C7 Mo1 C2 85.72(15) . . ?
C6 Mo1 C2 93.5(2) . . ?
C1 Mo1 C2 35.6(2) . . ?
C7 Mo1 C5 143.2(2) . . ?
C6 Mo1 C5 141.75(14) . . ?
C1 Mo1 C5 35.2(2) . . ?
C2 Mo1 C5 58.5(2) . . ?
C7 Mo1 C4 132.1(2) . . ?
C6 Mo1 C4 109.57(15) . . ?
C1 Mo1 C4 57.9(2) . . ?
C2 Mo1 C4 57.5(2) . . ?
C5 Mo1 C4 34.75(14) . . ?
C7 Mo1 C3 98.8(2) . . ?
C6 Mo1 C3 84.35(14) . . ?
C1 Mo1 C3 58.53(15) . . ?
C2 Mo1 C3 35.4(2) . . ?
C5 Mo1 C3 57.6(2) . . ?
C4 Mo1 C3 33.6(2) . . ?
C7 Mo1 Cl2 119.41(9) . . ?
C6 Mo1 Cl2 94.08(9) . . ?
C1 Mo1 Cl2 130.84(13) . . ?
C2 Mo1 Cl2 145.20(13) . . ?
C5 Mo1 Cl2 96.64(12) . . ?
C4 Mo1 Cl2 88.02(11) . . ?
C3 Mo1 Cl2 112.10(12) . . ?
C7 Mo1 Cl1 88.81(10) . . ?
C6 Mo1 Cl1 117.29(9) . . ?
C1 Mo1 Cl1 90.83(12) . . ?
C2 Mo1 Cl1 116.93(15) . . ?
C5 Mo1 Cl1 99.52(11) . . ?
C4 Mo1 Cl1 133.14(12) . . ?
C3 Mo1 Cl1 149.26(11) . . ?
Cl2 Mo1 Cl1 89.12(4) . . ?
C5 C1 C2 107.4(4) . . ?
C5 C1 Mo1 72.9(2) . . ?
C2 C1 Mo1 72.4(2) . . ?
C1 C2 C3 107.1(4) . . ?
C1 C2 Mo1 72.0(2) . . ?
C3 C2 Mo1 73.4(2) . . ?
C4 C3 C2 108.0(4) . . ?
C4 C3 Mo1 73.0(2) . . ?
C2 C3 Mo1 71.3(2) . . ?
C3 C4 C5 110.1(4) . . ?
C3 C4 Mo1 73.4(2) . . ?
C5 C4 Mo1 72.0(2) . . ?
C4 C5 C1 107.4(4) . . ?
C4 C5 Mo1 73.2(2) . . ?
C1 C5 Mo1 72.0(2) . . ?
C7 C6 C14 145.1(3) . . ?
C7 C6 Mo1 70.7(2) . . ?
C14 C6 Mo1 144.1(2) . . ?
C6 C7 C8 145.8(3) . . ?
C6 C7 Mo1 71.8(2) . . ?
C8 C7 Mo1 142.2(2) . . ?
C13 C8 C9 119.4(3) . . ?
C13 C8 C7 121.1(3) . . ?
C9 C8 C7 119.5(3) . . ?
C10 C9 C8 119.0(3) . . ?
C11 C10 C9 121.2(4) . . ?
C10 C11 C12 119.9(3) . . ?
C11 C12 C13 120.5(4) . . ?
C12 C13 C8 119.9(3) . . ?
C15 C14 C19 118.9(3) . . ?
C15 C14 C6 120.5(3) . . ?
C19 C14 C6 120.6(3) . . ?
C16 C15 C14 120.6(3) . . ?
C17 C16 C15 120.2(3) . . ?
C16 C17 C18 119.8(3) . . ?
C17 C18 C19 120.8(3) . . ?
C18 C19 C14 119.6(3) . . ?

loop_
_geom_bond_atom_site_label_1
_geom_bond_atom_site_label_2
_geom_bond_distance
_geom_bond_site_symmetry_2
_geom_bond_publ_flag
Mo1 C7 2.021(3) . ?
Mo1 C6 2.034(3) . ?
Mo1 C1 2.322(4) . ?
Mo1 C2 2.328(4) . ?
Mo1 C5 2.334(4) . ?
Mo1 C4 2.349(4) . ?
Mo1 C3 2.355(4) . ?
Mo1 Cl2 2.3702(9) . ?
Mo1 Cl1 2.3750(9) . ?
C1 C5 1.407(6) . ?
C1 C2 1.420(7) . ?
C2 C3 1.422(6) . ?
C3 C4 1.358(6) . ?
C4 C5 1.399(5) . ?
C6 C7 1.303(4) . ?
C6 C14 1.452(4) . ?
C7 C8 1.455(4) . ?
C8 C13 1.394(5) . ?
C8 C9 1.400(4) . ?
C9 C10 1.389(5) . ?
C10 C11 1.366(6) . ?
C11 C12 1.375(6) . ?
C12 C13 1.384(5) . ?
C14 C15 1.390(4) . ?
C14 C19 1.400(4) . ?
C15 C16 1.383(4) . ?
C16 C17 1.375(5) . ?
C17 C18 1.376(5) . ?
C18 C19 1.386(4) . ?
